data_4300961
loop_
_publ_author_name
'Sydora, Orson L.'
'Wolczanski, Peter T.'
'Lobkovsky, Emil B.'
'Buda, Corneliu'
'Cundari, Thomas R.'

_publ_section_title
;
 Low-Coordinate Chromium Siloxides: The "Box" [Cr(\m-Cl)(\m-OSitBu3)]4,
 Distorted Trigonal [(tBu3SiO)3Cr][Na(benzene)] and
 [(tBu3SiO)3Cr][Na(dibenzo-18-c-6)], and Trigonal (tBu3SiO)3Cr
;
_journal_coden_ASTM INOCAJ
_journal_issue 8
_journal_name_full 'Inorganic Chemistry'
_journal_page_first 2606
_journal_page_last 2618
_journal_paper_doi 10.1021/ic0488334
_journal_volume 44
_journal_year 2005
_chemical_formula_sum 'C24 H54 Cl2 Cr2 O2 Si2'
_chemical_formula_weight 605.75
_space_group_IT_number 15
_symmetry_cell_setting monoclinic
_symmetry_space_group_name_Hall '-C 2yc'
_symmetry_space_group_name_H-M 'C 1 2/c 1'
_atom_sites_solution_hydrogens geom
_atom_sites_solution_primary direct
_atom_sites_solution_secondary difmap
_audit_creation_method SHELXL-97
_cell_angle_alpha 90.00
_cell_angle_beta 107.21(4)
_cell_angle_gamma 90.00
_cell_formula_units_Z 8
_cell_length_a 22.333(18)
_cell_length_b 13.574(16)
_cell_length_c 22.32(2)
_cell_measurement_temperature 173(2)
_cell_volume 6463(11)
_computing_cell_refinement 'Bruker SMART'
_computing_data_collection 'Bruker SMART'
_computing_data_reduction 'Bruker SAINT'
_computing_molecular_graphics 'Bruker SHELXTL'
_computing_publication_material 'Bruker SHELXTL'
_computing_structure_refinement 'SHELXL-97 (Sheldrick, 1997)'
_computing_structure_solution 'SHELXS-97 (Sheldrick, 1990)'
_diffrn_ambient_temperature 173(2)
_diffrn_measured_fraction_theta_full 1.017
_diffrn_measured_fraction_theta_max 1.026
_diffrn_measurement_device_type 'CCD area detector'
_diffrn_measurement_method 'phi and omega scans'
_diffrn_radiation_monochromator graphite
_diffrn_radiation_source 'fine-focus sealed tube'
_diffrn_radiation_type MoK\a
_diffrn_radiation_wavelength 0.71073
_diffrn_reflns_av_R_equivalents 0.0605
_diffrn_reflns_av_sigmaI/netI 0.0738
_diffrn_reflns_limit_h_max 22
_diffrn_reflns_limit_h_min -14
_diffrn_reflns_limit_k_max 8
_diffrn_reflns_limit_k_min -13
_diffrn_reflns_limit_l_max 22
_diffrn_reflns_limit_l_min -22
_diffrn_reflns_number 8203
_diffrn_reflns_theta_full 20.82
_diffrn_reflns_theta_max 20.82
_diffrn_reflns_theta_min 1.78
_exptl_absorpt_coefficient_mu 0.930
_exptl_absorpt_correction_type none
_exptl_crystal_colour blue
_exptl_crystal_density_diffrn 1.245
_exptl_crystal_density_method 'not measured'
_exptl_crystal_description plate
_exptl_crystal_F_000 2592
_exptl_crystal_size_max 0.40
_exptl_crystal_size_mid 0.20
_exptl_crystal_size_min 0.025
_refine_diff_density_max 2.277
_refine_diff_density_min -2.571
_refine_diff_density_rms 0.635
_refine_ls_extinction_method none
_refine_ls_goodness_of_fit_ref 1.450
_refine_ls_hydrogen_treatment mixed
_refine_ls_matrix_type full
_refine_ls_number_parameters 291
_refine_ls_number_reflns 3478
_refine_ls_number_restraints 48
_refine_ls_restrained_S_all 1.475
_refine_ls_R_factor_all 0.1698
_refine_ls_R_factor_gt 0.1227
_refine_ls_shift/su_max 4.238
_refine_ls_shift/su_mean 0.561
_refine_ls_structure_factor_coef Fsqd
_refine_ls_weighting_details 'calc w=1/[\s^2^(Fo^2^)+(0.2000P)^2^+0.0000P] where P=(Fo^2^+2Fc^2^)/3'
_refine_ls_weighting_scheme calc
_refine_ls_wR_factor_gt 0.3516
_refine_ls_wR_factor_ref 0.3903
_reflns_number_gt 2180
_reflns_number_total 3478
_reflns_threshold_expression >2sigma(I)
_cod_data_source_file ic0488334si20040823_044937.cif
_cod_data_source_block test
_cod_depositor_comments
;
The following automatic conversions were performed:
'_symmetry_cell_setting' value 'Monoclinic' changed to 'monoclinic'
according to '/home/saulius/struct/CIF-dictionaries/cif_core.dic'
dictionary named 'cif_core.dic' version 2.4.1 from 2010-06-29.

Automatic conversion script
Id: cif_fix_enum 1527 2010-12-29 10:47:43Z saulius 
;
_cod_database_code 4300961

loop_
_symmetry_equiv_pos_as_xyz
'x, y, z'
'-x, y, -z+1/2'
'x+1/2, y+1/2, z'
'-x+1/2, y+1/2, -z+1/2'
'-x, -y, -z'
'x, -y, z-1/2'
'-x+1/2, -y+1/2, -z'
'x+1/2, -y+1/2, z-1/2'

loop_
_atom_site_label
_atom_site_type_symbol
_atom_site_fract_x
_atom_site_fract_y
_atom_site_fract_z
_atom_site_U_iso_or_equiv
_atom_site_adp_type
_atom_site_occupancy
_atom_site_symmetry_multiplicity
_atom_site_calc_flag
_atom_site_refinement_flags
_atom_site_disorder_assembly
_atom_site_disorder_group
Cr1 Cr 0.0000 0.57450(18) 0.2500 0.0505(8) Uani 1 2 d S . .
Cr2 Cr 0.0000 0.29503(18) 0.2500 0.0440(7) Uani 1 2 d S . .
Cr3 Cr -0.06821(8) 0.43384(13) 0.17568(9) 0.0474(6) Uani 1 1 d . . .
Cl2 Cl 0.00110(14) 0.5421(2) 0.14492(16) 0.0554(9) Uani 1 1 d . . .
Cl1 Cl -0.10695(13) 0.3281(2) 0.24054(14) 0.0495(8) Uani 1 1 d . . .
Si1 Si -0.03592(19) 0.2314(3) 0.09523(19) 0.0710(12) Uani 1 1 d D . .
Si2 Si -0.15823(19) 0.6283(3) 0.1933(2) 0.0992(15) Uani 1 1 d D . .
O1 O -0.0305(4) 0.3067(6) 0.1571(3) 0.049(2) Uani 1 1 d . . .
O2 O -0.0938(3) 0.5605(5) 0.2104(4) 0.060(2) Uani 1 1 d . . .
C24 C -0.2530(6) 0.6767(10) 0.2528(7) 0.118(7) Uani 1 1 d D . .
H24A H -0.2749 0.6551 0.2826 0.178 Uiso 1 1 calc R . .
H24B H -0.2833 0.6863 0.2114 0.178 Uiso 1 1 calc R . .
H24C H -0.2312 0.7389 0.2673 0.178 Uiso 1 1 calc R . .
C23 C -0.1696(6) 0.5586(12) 0.3113(6) 0.122(7) Uani 1 1 d D . .
H23A H -0.1983 0.5465 0.3363 0.183 Uiso 1 1 calc R . .
H23B H -0.1375 0.6061 0.3331 0.183 Uiso 1 1 calc R . .
H23C H -0.1495 0.4966 0.3056 0.183 Uiso 1 1 calc R . .
C8 C -0.0470(7) 0.0813(13) 0.1801(7) 0.277(11) Uani 1 1 d D . .
H8A H -0.0336 0.0165 0.1985 0.416 Uiso 1 1 calc R . .
H8B H -0.0923 0.0808 0.1598 0.416 Uiso 1 1 calc R . .
H8C H -0.0366 0.1315 0.2131 0.416 Uiso 1 1 calc R . .
C7 C -0.0223(11) 0.0203(11) 0.0834(8) 0.269(18) Uani 1 1 d D . .
H7A H -0.0067 -0.0411 0.1057 0.403 Uiso 1 1 calc R . .
H7B H 0.0007 0.0343 0.0532 0.403 Uiso 1 1 calc R . .
H7C H -0.0671 0.0135 0.0612 0.403 Uiso 1 1 calc R . .
C6 C 0.0594(6) 0.1048(16) 0.1678(11) 0.31(2) Uani 1 1 d D . .
H6A H 0.0718 0.0387 0.1846 0.472 Uiso 1 1 calc R . .
H6B H 0.0676 0.1522 0.2024 0.472 Uiso 1 1 calc R . .
H6C H 0.0836 0.1231 0.1393 0.472 Uiso 1 1 calc R . .
C5 C -0.0127(7) 0.1052(8) 0.1308(6) 0.28(2) Uani 1 1 d D . .
C21 C -0.2056(5) 0.5991(10) 0.2485(5) 0.157(9) Uani 1 1 d D . .
C19 C -0.0884(10) 0.7855(16) 0.2530(7) 0.58(4) Uani 1 1 d D . .
H19A H -0.0754 0.8546 0.2546 0.868 Uiso 1 1 calc R . .
H19B H -0.0517 0.7428 0.2586 0.868 Uiso 1 1 calc R . .
H19C H -0.1074 0.7727 0.2866 0.868 Uiso 1 1 calc R . .
C18 C -0.1027(7) 0.7727(13) 0.1380(7) 0.206(10) Uani 1 1 d D . .
H18A H -0.0909 0.8414 0.1343 0.309 Uiso 1 1 calc R . .
H18B H -0.1314 0.7507 0.0979 0.309 Uiso 1 1 calc R . .
H18C H -0.0651 0.7313 0.1489 0.309 Uiso 1 1 calc R . .
C4 C 0.0932(7) 0.3015(13) 0.1072(6) 0.144(8) Uani 1 1 d D . .
H4A H 0.1230 0.3247 0.0858 0.216 Uiso 1 1 calc R . .
H4B H 0.1093 0.2415 0.1308 0.216 Uiso 1 1 calc R . .
H4C H 0.0874 0.3526 0.1361 0.216 Uiso 1 1 calc R . .
C22 C -0.2458(11) 0.5093(13) 0.2100(13) 0.49(5) Uani 1 1 d D . .
H22A H -0.2742 0.4842 0.2326 0.734 Uiso 1 1 calc R . .
H22B H -0.2175 0.4566 0.2055 0.734 Uiso 1 1 calc R . .
H22C H -0.2704 0.5323 0.1684 0.734 Uiso 1 1 calc R . .
C1 C 0.0309(5) 0.2796(9) 0.0591(6) 0.132(8) Uani 1 1 d D . .
C3 C 0.0384(10) 0.1998(11) 0.0121(7) 0.212(10) Uani 1 1 d D . .
H3A H 0.0707 0.2206 -0.0069 0.317 Uiso 1 1 calc R . .
H3B H -0.0015 0.1911 -0.0208 0.317 Uiso 1 1 calc R . .
H3C H 0.0509 0.1374 0.0343 0.317 Uiso 1 1 calc R . .
C17 C -0.1357(6) 0.7642(8) 0.1901(7) 0.41(2) Uani 1 1 d D . .
C15 C -0.2093(10) 0.4777(9) 0.0933(12) 0.263(16) Uani 1 1 d D . .
H15A H -0.2342 0.4665 0.0496 0.395 Uiso 1 1 calc R . .
H15B H -0.2294 0.4449 0.1214 0.395 Uiso 1 1 calc R . .
H15C H -0.1671 0.4508 0.1001 0.395 Uiso 1 1 calc R . .
C14 C -0.2723(6) 0.6316(15) 0.0892(11) 0.242(14) Uani 1 1 d D . .
H14A H -0.2959 0.6106 0.0468 0.363 Uiso 1 1 calc R . .
H14B H -0.2697 0.7037 0.0908 0.363 Uiso 1 1 calc R . .
H14C H -0.2937 0.6083 0.1191 0.363 Uiso 1 1 calc R . .
C13 C -0.2050(7) 0.5874(11) 0.1067(5) 0.208(14) Uani 1 1 d D . .
C2 C 0.0084(10) 0.3740(11) 0.0200(10) 0.330(16) Uani 1 1 d D . .
H2A H 0.0414 0.3972 0.0026 0.496 Uiso 1 1 calc R . .
H2B H -0.0008 0.4252 0.0469 0.496 Uiso 1 1 calc R . .
H2C H -0.0295 0.3593 -0.0143 0.496 Uiso 1 1 calc R . .
C20 C -0.1895(7) 0.8380(12) 0.1742(11) 0.302(14) Uani 1 1 d D . .
H20A H -0.1728 0.9048 0.1741 0.452 Uiso 1 1 calc R . .
H20B H -0.2121 0.8338 0.2057 0.452 Uiso 1 1 calc R . .
H20C H -0.2183 0.8230 0.1327 0.452 Uiso 1 1 calc R . .
C16 C -0.1711(8) 0.6370(17) 0.0628(11) 0.34(2) Uani 1 1 d D . .
H16A H -0.1925 0.6190 0.0192 0.504 Uiso 1 1 calc R . .
H16B H -0.1275 0.6144 0.0741 0.504 Uiso 1 1 calc R . .
H16C H -0.1720 0.7087 0.0675 0.504 Uiso 1 1 calc R . .
C12 C -0.1360(11) 0.2000(14) -0.0280(8) 0.290(18) Uani 1 1 d D . .
H12A H -0.1754 0.2294 -0.0535 0.435 Uiso 1 1 calc R . .
H12B H -0.1430 0.1306 -0.0201 0.435 Uiso 1 1 calc R . .
H12C H -0.1044 0.2049 -0.0504 0.435 Uiso 1 1 calc R . .
C11 C -0.0851(10) 0.3557(15) 0.0138(11) 0.53(4) Uani 1 1 d D . .
H11C H -0.0479 0.3404 0.0007 0.632 Uiso 1 1 calc R . .
H11A H -0.0735 0.4010 0.0495 0.790 Uiso 1 1 calc R . .
H11B H -0.1169 0.3865 -0.0212 0.790 Uiso 1 1 calc R . .
C10 C -0.1653(8) 0.286(2) 0.0588(9) 0.43(3) Uani 1 1 d D . .
H10A H -0.2019 0.3036 0.0237 0.644 Uiso 1 1 calc R . .
H10C H -0.1519 0.3434 0.0862 0.644 Uiso 1 1 calc R . .
H10D H -0.1762 0.2320 0.0827 0.644 Uiso 1 1 calc R . .
C9 C -0.1131(6) 0.2545(14) 0.0341(8) 0.57(4) Uani 1 1 d D . .

loop_
_atom_site_aniso_label
_atom_site_aniso_U_11
_atom_site_aniso_U_22
_atom_site_aniso_U_33
_atom_site_aniso_U_23
_atom_site_aniso_U_13
_atom_site_aniso_U_12
Cr1 0.0522(15) 0.0211(14) 0.102(2) 0.000 0.0587(15) 0.000
Cr2 0.0500(15) 0.0233(14) 0.0722(17) 0.000 0.0388(13) 0.000
Cr3 0.0406(11) 0.0383(12) 0.0747(13) 0.0113(10) 0.0345(10) 0.0006(9)
Cl2 0.0528(17) 0.0411(18) 0.090(2) 0.0191(16) 0.0490(16) 0.0024(14)
Cl1 0.0471(16) 0.0404(18) 0.0734(19) 0.0028(15) 0.0370(15) -0.0076(14)
Si1 0.085(3) 0.053(2) 0.089(3) -0.019(2) 0.048(2) -0.018(2)
Si2 0.102(3) 0.072(3) 0.163(4) 0.071(3) 0.101(3) 0.063(2)
O1 0.052(5) 0.043(5) 0.062(5) -0.004(4) 0.031(4) -0.008(4)
O2 0.046(4) 0.037(5) 0.118(6) 0.023(4) 0.056(4) 0.021(4)
C24 0.086(11) 0.153(19) 0.139(14) 0.025(13) 0.070(10) 0.035(12)
C23 0.084(10) 0.164(19) 0.151(15) 0.051(13) 0.086(11) 0.059(11)
C8 0.68(3) 0.043(12) 0.257(18) -0.035(11) 0.37(2) -0.067(18)
C7 0.58(5) 0.047(13) 0.23(3) -0.073(15) 0.21(3) -0.08(2)
C6 0.29(3) 0.117(19) 0.40(5) -0.05(3) -0.12(3) 0.13(2)
C5 0.67(7) 0.027(12) 0.17(2) -0.031(13) 0.14(3) -0.01(2)
C21 0.100(11) 0.22(2) 0.191(18) 0.077(17) 0.103(12) 0.099(14)
C19 0.73(6) 0.066(16) 0.56(6) -0.11(2) -0.40(5) 0.20(3)
C18 0.232(18) 0.068(13) 0.42(3) 0.063(16) 0.25(2) 0.055(13)
C4 0.148(15) 0.188(19) 0.125(13) -0.079(13) 0.086(11) -0.087(14)
C22 0.07(2) 0.20(4) 1.05(13) 0.00(6) -0.06(4) 0.01(2)
C1 0.21(2) 0.099(15) 0.118(13) 0.000(12) 0.103(13) 0.026(14)
C3 0.35(2) 0.18(2) 0.195(16) -0.091(15) 0.215(16) -0.139(19)
C17 0.142(13) 0.21(2) 0.98(6) 0.36(3) 0.33(2) 0.121(15)
C15 0.28(3) 0.21(3) 0.20(3) -0.05(2) -0.07(2) 0.16(2)
C14 0.155(18) 0.36(3) 0.20(3) 0.10(2) 0.030(19) 0.18(2)
C13 0.14(2) 0.26(3) 0.17(2) 0.02(2) -0.040(19) 0.09(2)
C2 0.51(3) 0.087(18) 0.57(4) 0.05(2) 0.44(3) -0.05(2)
C20 0.32(2) 0.068(11) 0.65(4) 0.189(18) 0.35(2) 0.130(13)
C16 0.16(3) 0.63(6) 0.20(3) 0.04(4) 0.04(2) 0.17(3)
C12 0.20(3) 0.41(4) 0.18(2) -0.19(3) -0.05(2) -0.03(3)
C11 0.75(9) 0.62(8) 0.09(2) -0.01(4) -0.07(4) -0.24(7)
C10 0.18(3) 0.87(8) 0.16(3) -0.23(4) -0.07(2) 0.13(4)
C9 0.07(2) 0.93(10) 0.58(8) -0.40(7) -0.09(3) 0.02(4)

loop_
_atom_type_symbol
_atom_type_description
_atom_type_scat_dispersion_real
_atom_type_scat_dispersion_imag
_atom_type_scat_source
C C 0.0033 0.0016 'International Tables Vol C Tables 4.2.6.8 and 6.1.1.4'
H H 0.0000 0.0000 'International Tables Vol C Tables 4.2.6.8 and 6.1.1.4'
O O 0.0106 0.0060 'International Tables Vol C Tables 4.2.6.8 and 6.1.1.4'
Si Si 0.0817 0.0704 'International Tables Vol C Tables 4.2.6.8 and 6.1.1.4'
Cl Cl 0.1484 0.1585 'International Tables Vol C Tables 4.2.6.8 and 6.1.1.4'
Cr Cr 0.3209 0.6236 'International Tables Vol C Tables 4.2.6.8 and 6.1.1.4'

loop_
_geom_angle_atom_site_label_1
_geom_angle_atom_site_label_2
_geom_angle_atom_site_label_3
_geom_angle
_geom_angle_site_symmetry_1
_geom_angle_site_symmetry_3
_geom_angle_publ_flag
O2 Cr1 O2 169.2(4) . 2 ?
O2 Cr1 Cl2 82.2(3) . . ?
O2 Cr1 Cl2 95.8(3) 2 . ?
O2 Cr1 Cl2 95.8(3) . 2 ?
O2 Cr1 Cl2 82.2(3) 2 2 ?
Cl2 Cr1 Cl2 158.81(18) . 2 ?
O2 Cr1 Cr3 48.7(2) . . ?
O2 Cr1 Cr3 121.8(2) 2 . ?
Cl2 Cr1 Cr3 55.45(9) . . ?
Cl2 Cr1 Cr3 107.81(12) 2 . ?
O2 Cr1 Cr3 121.8(2) . 2 ?
O2 Cr1 Cr3 48.7(2) 2 2 ?
Cl2 Cr1 Cr3 107.81(12) . 2 ?
Cl2 Cr1 Cr3 55.45(9) 2 2 ?
Cr3 Cr1 Cr3 89.46(13) . 2 ?
O1 Cr2 O1 170.8(5) . 2 ?
O1 Cr2 Cl1 82.4(2) . . ?
O1 Cr2 Cl1 95.9(2) 2 . ?
O1 Cr2 Cl1 95.9(2) . 2 ?
O1 Cr2 Cl1 82.4(2) 2 2 ?
Cl1 Cr2 Cl1 158.23(18) . 2 ?
O1 Cr2 Cr3 48.6(2) . . ?
O1 Cr2 Cr3 123.2(2) 2 . ?
Cl1 Cr2 Cr3 55.80(9) . . ?
Cl1 Cr2 Cr3 107.19(12) 2 . ?
O1 Cr2 Cr3 123.2(2) . 2 ?
O1 Cr2 Cr3 48.6(2) 2 2 ?
Cl1 Cr2 Cr3 107.19(12) . 2 ?
Cl1 Cr2 Cr3 55.80(9) 2 2 ?
Cr3 Cr2 Cr3 90.22(14) . 2 ?
O1 Cr3 O2 169.2(3) . . ?
O1 Cr3 Cl1 81.8(2) . . ?
O2 Cr3 Cl1 94.8(3) . . ?
O1 Cr3 Cl2 97.0(3) . . ?
O2 Cr3 Cl2 82.4(2) . . ?
Cl1 Cr3 Cl2 159.16(14) . . ?
O1 Cr3 Cr2 47.7(2) . . ?
O2 Cr3 Cr2 122.2(3) . . ?
Cl1 Cr3 Cr2 55.86(10) . . ?
Cl2 Cr3 Cr2 108.36(12) . . ?
O1 Cr3 Cr1 122.6(2) . . ?
O2 Cr3 Cr1 48.5(2) . . ?
Cl1 Cr3 Cr1 107.17(13) . . ?
Cl2 Cr3 Cr1 55.99(11) . . ?
Cr2 Cr3 Cr1 90.16(11) . . ?
Cr3 Cl2 Cr1 68.56(11) . . ?
Cr2 Cl1 Cr3 68.34(11) . . ?
O1 Si1 C5 105.0(5) . . ?
O1 Si1 C9 108.7(7) . . ?
C5 Si1 C9 122.2(7) . . ?
O1 Si1 C1 104.4(5) . . ?
C5 Si1 C1 108.7(6) . . ?
C9 Si1 C1 106.6(6) . . ?
O2 Si2 C21 110.5(5) . . ?
O2 Si2 C17 108.9(5) . . ?
C21 Si2 C17 115.5(6) . . ?
O2 Si2 C13 103.9(6) . . ?
C21 Si2 C13 110.0(6) . . ?
C17 Si2 C13 107.4(6) . . ?
Si1 O1 Cr2 136.2(5) . . ?
Si1 O1 Cr3 138.6(5) . . ?
Cr2 O1 Cr3 83.6(3) . . ?
Si2 O2 Cr3 134.8(5) . . ?
Si2 O2 Cr1 139.8(5) . . ?
Cr3 O2 Cr1 82.8(3) . . ?
C7 C5 C8 109.5(11) . . ?
C7 C5 C6 105.7(12) . . ?
C8 C5 C6 105.7(12) . . ?
C7 C5 Si1 115.2(10) . . ?
C8 C5 Si1 110.8(10) . . ?
C6 C5 Si1 109.5(11) . . ?
C23 C21 C24 112.7(10) . . ?
C23 C21 C22 106.4(12) . . ?
C24 C21 C22 105.8(11) . . ?
C23 C21 Si2 116.0(9) . . ?
C24 C21 Si2 115.6(9) . . ?
C22 C21 Si2 98.2(14) . . ?
C4 C1 C2 108.3(11) . . ?
C4 C1 C3 110.8(11) . . ?
C2 C1 C3 106.1(11) . . ?
C4 C1 Si1 114.6(9) . . ?
C2 C1 Si1 110.0(11) . . ?
C3 C1 Si1 106.7(10) . . ?
C19 C17 C20 112.1(12) . . ?
C19 C17 C18 109.0(12) . . ?
C20 C17 C18 107.1(11) . . ?
C19 C17 Si2 105.4(12) . . ?
C20 C17 Si2 116.3(10) . . ?
C18 C17 Si2 106.7(10) . . ?
C15 C13 C16 108.3(13) . . ?
C15 C13 C14 109.2(12) . . ?
C16 C13 C14 106.8(12) . . ?
C15 C13 Si2 116.9(12) . . ?
C16 C13 Si2 106.2(12) . . ?
C14 C13 Si2 109.1(11) . . ?
C10 C9 C12 112.8(12) . . ?
C10 C9 C11 105.5(14) . . ?
C12 C9 C11 102.1(12) . . ?
C10 C9 Si1 115.3(13) . . ?
C12 C9 Si1 124.7(13) . . ?
C11 C9 Si1 89.8(10) . . ?

loop_
_geom_bond_atom_site_label_1
_geom_bond_atom_site_label_2
_geom_bond_distance
_geom_bond_site_symmetry_2
_geom_bond_publ_flag
Cr1 O2 2.027(8) . ?
Cr1 O2 2.027(8) 2 ?
Cr1 Cl2 2.393(4) . ?
Cr1 Cl2 2.394(4) 2 ?
Cr1 Cr3 2.687(3) . ?
Cr1 Cr3 2.688(3) 2 ?
Cr2 O1 1.987(8) . ?
Cr2 O1 1.987(8) 2 ?
Cr2 Cl1 2.378(3) . ?
Cr2 Cl1 2.378(3) 2 ?
Cr2 Cr3 2.670(3) . ?
Cr2 Cr3 2.670(3) 2 ?
Cr3 O1 2.016(8) . ?
Cr3 O2 2.036(8) . ?
Cr3 Cl1 2.376(4) . ?
Cr3 Cl2 2.378(4) . ?
Si1 O1 1.694(9) . ?
Si1 C5 1.894(11) . ?
Si1 C9 1.882(12) . ?
Si1 C1 2.004(11) . ?
Si2 O2 1.655(8) . ?
Si2 C21 1.888(11) . ?
Si2 C17 1.920(11) . ?
Si2 C13 1.985(11) . ?
C24 C21 1.516(14) . ?
C23 C21 1.500(13) . ?
C8 C5 1.548(15) . ?
C7 C5 1.535(15) . ?
C6 C5 1.578(15) . ?
C21 C22 1.604(15) . ?
C19 C17 1.516(15) . ?
C18 C17 1.553(15) . ?
C4 C1 1.513(13) . ?
C1 C2 1.548(14) . ?
C1 C3 1.552(15) . ?
C17 C20 1.524(14) . ?
C15 C13 1.516(15) . ?
C14 C13 1.557(15) . ?
C13 C16 1.557(16) . ?
C12 C9 1.520(16) . ?
C11 C9 1.628(17) . ?
C10 C9 1.491(16) . ?
